data_7719093
loop_
_publ_author_name
'Sabharwal, Gazal'
'Dwivedi, Khilesh C.'
'Balakrishna, Maravanji S.'

_publ_section_title
;
 Sterically hindered P,N-type amidophosphines
 {{(<i>o</i>-PPh<sub>2</sub>)C<sub>6</sub>H<sub>4</sub>}C(O)NH(R)}:
 synthesis, transition metal chemistry, and catalytic activity in
 stereoselective Heck coupling of aryl chlorides.
;
_journal_issue 30
_journal_name_full 'Dalton transactions (Cambridge, England : 2003)'
_journal_page_first 11551
_journal_page_last 11562
_journal_paper_doi 10.1039/d5dt01353d
_journal_volume 54
_journal_year 2025
_chemical_formula_moiety 'C62 H56 Cl N O P Ru, C H2 Cl2, F3.5 P0.5, F3 P0.5'
_chemical_formula_sum 'C63 H58 Cl3 F6.5 N O P2 Ru'
_chemical_formula_weight 1237.96
_space_group_crystal_system monoclinic
_space_group_IT_number 15
_space_group_name_Hall '-C 2yc'
_space_group_name_H-M_alt 'C 1 2/c 1'
_atom_sites_solution_hydrogens mixed
_atom_sites_solution_primary iterative
_audit_creation_date 2025-06-04
_audit_creation_method
;
Olex2 1.5
(compiled 2024.02.16 svn.r378c4104 for OlexSys, GUI svn.r6928)
;
_audit_update_record
;
2025-06-04 deposited with the CCDC.	2025-07-10 downloaded from the CCDC.
;
_cell_angle_alpha 90
_cell_angle_beta 103.245(3)
_cell_angle_gamma 90
_cell_formula_units_Z 8
_cell_length_a 12.9439(10)
_cell_length_b 40.209(3)
_cell_length_c 23.9601(19)
_cell_measurement_reflns_used 9936
_cell_measurement_temperature 150(2)
_cell_measurement_theta_max 27.49
_cell_measurement_theta_min 2.22
_cell_volume 12138.6(16)
_computing_cell_refinement 'SAINT V8.40A (Bruker, 2019)'
_computing_data_reduction 'SAINT V8.40A (Bruker, 2019)'
_computing_molecular_graphics 'Olex2 1.5 (Dolomanov et al., 2009)'
_computing_publication_material 'Olex2 1.5 (Dolomanov et al., 2009)'
_computing_structure_refinement 'SHELXL 2018/3 (Sheldrick, 2015)'
_computing_structure_solution 'olex2.solve 1.5 (Bourhis et al., 2015)'
_diffrn_ambient_temperature 150.00
_diffrn_measured_fraction_theta_full 0.999
_diffrn_measured_fraction_theta_max 0.999
_diffrn_measurement_device_type 'Bruker APEX-II CCD'
_diffrn_measurement_method '\f and \w scans'
_diffrn_radiation_type MoK\a
_diffrn_radiation_wavelength 0.71073
_diffrn_reflns_av_R_equivalents 0.1250
_diffrn_reflns_av_unetI/netI 0.0647
_diffrn_reflns_Laue_measured_fraction_full 0.999
_diffrn_reflns_Laue_measured_fraction_max 0.999
_diffrn_reflns_limit_h_max 15
_diffrn_reflns_limit_h_min -15
_diffrn_reflns_limit_k_max 47
_diffrn_reflns_limit_k_min -47
_diffrn_reflns_limit_l_max 28
_diffrn_reflns_limit_l_min -28
_diffrn_reflns_number 98892
_diffrn_reflns_point_group_measured_fraction_full 0.999
_diffrn_reflns_point_group_measured_fraction_max 0.999
_diffrn_reflns_theta_full 24.998
_diffrn_reflns_theta_max 24.998
_diffrn_reflns_theta_min 2.019
_exptl_absorpt_coefficient_mu 0.504
_exptl_absorpt_correction_T_max 0.7457
_exptl_absorpt_correction_T_min 0.6235
_exptl_absorpt_correction_type multi-scan
_exptl_absorpt_process_details
;
SADABS-2016/2 (Bruker,2016/2) was used for absorption correction.
wR2(int) was 0.1186 before and 0.0796 after correction.
The Ratio of minimum to maximum transmission is 0.8361.
The \l/2 correction factor is Not present.
;
_exptl_crystal_colour yellow
_exptl_crystal_colour_primary yellow
_exptl_crystal_density_diffrn 1.355
_exptl_crystal_description block
_exptl_crystal_F_000 5076
_exptl_crystal_size_max 0.103
_exptl_crystal_size_mid 0.056
_exptl_crystal_size_min 0.045
_refine_diff_density_max 1.018
_refine_diff_density_min -0.872
_refine_diff_density_rms 0.085
_refine_ls_extinction_method none
_refine_ls_goodness_of_fit_ref 1.047
_refine_ls_hydrogen_treatment mixed
_refine_ls_matrix_type full
_refine_ls_number_parameters 709
_refine_ls_number_reflns 10702
_refine_ls_number_restraints 0
_refine_ls_restrained_S_all 1.047
_refine_ls_R_factor_all 0.0965
_refine_ls_R_factor_gt 0.0548
_refine_ls_shift/su_max 0.001
_refine_ls_shift/su_mean 0.000
_refine_ls_structure_factor_coef Fsqd
_refine_ls_weighting_details 'w=1/[\s^2^(Fo^2^)+(0.0376P)^2^+75.3092P] where P=(Fo^2^+2Fc^2^)/3'
_refine_ls_weighting_scheme calc
_refine_ls_wR_factor_gt 0.1146
_refine_ls_wR_factor_ref 0.1420
_reflns_Friedel_coverage 0.000
_reflns_number_gt 7301
_reflns_number_total 10702
_reflns_threshold_expression 'I > 2\s(I)'
_cod_data_source_file d5dt01353d2.cif
_cod_data_source_block Complex_9
_cod_depositor_comments 'Adding full bibliography for 7719085--7719094.cif.'
_cod_original_cell_volume 12138.5(16)
_cod_original_formula_sum 'C63 H58 Cl3 F6.50 N O P2 Ru'
_cod_database_code 7719093
_shelx_shelxl_version_number 2018/3
_shelx_space_group_comment
;
The symmetry employed for this shelxl refinement is uniquely defined
by the following loop, which should always be used as a source of
symmetry information in preference to the above space-group names.
They are only intended as comments.
;
_shelx_estimated_absorpt_t_max 0.978
_shelx_estimated_absorpt_t_min 0.950
_olex2_refinement_description
;
1.a Ternary CH refined with riding coordinates:
 C60(H60), C39(H39), C26(H26)
1.b Secondary CH2 refined with riding coordinates:
 C63(H63A,H63B)
1.c Aromatic/amide H refined with riding coordinates:
 C58(H58), C56(H56), C55(H55), C59(H59), C13(H13), C12(H12), C11(H11),
 C10(H10), C9(H9), C3(H3), C4(H4), C5(H5), C6(H6), C47(H47), C48(H48), C49(H49),
  C50(H50), C51(H51), C41(H41), C42(H42), C43(H43), C44(H44), C45(H45),
 C22(H22), C24(H24), C34(H34), C35(H35), C36(H36), C37(H37), C38(H38), C28(H28),
  C29(H29), C30(H30), C31(H31), C32(H32), C15(H15), C16(H16), C17(H17),
 C18(H18), C19(H19)
1.d Idealised Me refined as rotating group:
 C61(H61A,H61B,H61C), C62(H62A,H62B,H62C), C53(H53A,H53B,H53C), C52(H52A,H52B,
 H52C)
;
_smtbx_masks_void_probe_radius 1.2
_smtbx_masks_void_truncation_radius 1.2
_olex2_submission_special_instructions 'No special instructions were received'

loop_
_space_group_symop_operation_xyz
'x, y, z'
'-x, y, -z+1/2'
'x+1/2, y+1/2, z'
'-x+1/2, y+1/2, -z+1/2'
'-x, -y, -z'
'x, -y, z-1/2'
'-x+1/2, -y+1/2, -z'
'x+1/2, -y+1/2, z-1/2'

loop_
_atom_site_label
_atom_site_type_symbol
_atom_site_fract_x
_atom_site_fract_y
_atom_site_fract_z
_atom_site_U_iso_or_equiv
_atom_site_adp_type
_atom_site_occupancy
_atom_site_site_symmetry_order
_atom_site_calc_flag
_atom_site_refinement_flags_posn
_atom_site_refinement_flags_adp
_atom_site_refinement_flags_occupancy
_atom_site_disorder_assembly
_atom_site_disorder_group
Ru1 Ru 0.78124(3) 0.32903(2) 0.40425(2) 0.02832(12) Uani 1 1 d . . . . .
Cl1 Cl 0.68866(10) 0.29838(3) 0.46285(5) 0.0369(3) Uani 1 1 d . . . . .
Cl2 Cl 0.8388(2) 0.18042(8) 0.21738(12) 0.1354(11) Uani 1 1 d . . . . .
Cl3 Cl 0.66752(19) 0.13339(6) 0.18984(11) 0.1066(8) Uani 1 1 d . . . . .
P1 P 0.90859(11) 0.34193(3) 0.48717(5) 0.0314(3) Uani 1 1 d . . . . .
P3 P 1.000000 0.42085(7) 0.250000 0.0650(7) Uani 1 2 d S T P . .
P2 P 0.500000 0.23031(5) 0.250000 0.0492(6) Uani 1 2 d S T P . .
O1 O 0.7125(3) 0.37173(7) 0.43144(13) 0.0307(7) Uani 1 1 d . . . . .
F6 F 1.0763(6) 0.42152(12) 0.2097(3) 0.158(3) Uani 1 1 d . . . . .
F7 F 1.000000 0.38144(19) 0.250000 0.129(3) Uani 1 2 d S T P . .
F2 F 0.5112(3) 0.23017(10) 0.31743(14) 0.0747(11) Uani 1 1 d . . . . .
F4 F 0.500000 0.19051(11) 0.250000 0.0720(16) Uani 1 2 d S T P . .
F1 F 0.500000 0.26976(10) 0.250000 0.0626(14) Uani 1 2 d S T P . .
F3 F 0.3734(3) 0.23020(8) 0.24010(15) 0.0638(10) Uani 1 1 d . . . . .
N1 N 0.6311(3) 0.40711(10) 0.47719(19) 0.0310(10) Uani 1 1 d . . . . .
C46 C 0.4208(4) 0.37198(12) 0.4837(2) 0.0345(12) Uani 1 1 d . . . . .
C14 C 0.9816(4) 0.38102(12) 0.4882(2) 0.0353(12) Uani 1 1 d . . . . .
C58 C 0.7384(4) 0.28864(13) 0.3414(2) 0.0396(13) Uani 1 1 d . . . . .
H58 H 0.704536 0.268062 0.345152 0.048 Uiso 1 1 calc R U . . .
C57 C 0.8497(4) 0.29019(12) 0.3580(2) 0.0381(13) Uani 1 1 d . . . . .
C60 C 0.9196(5) 0.26077(13) 0.3784(2) 0.0488(15) Uani 1 1 d . . . . .
H60 H 0.978721 0.268222 0.410616 0.059 Uiso 1 1 calc R U . . .
C61 C 0.9674(6) 0.24886(17) 0.3294(3) 0.081(2) Uani 1 1 d . . . . .
H61A H 0.910476 0.241746 0.297155 0.121 Uiso 1 1 calc R U . . .
H61B H 1.015262 0.230120 0.342439 0.121 Uiso 1 1 calc R U . . .
H61C H 1.007305 0.267075 0.317004 0.121 Uiso 1 1 calc R U . . .
C62 C 0.8606(6) 0.23253(15) 0.4003(3) 0.072(2) Uani 1 1 d . . . . .
H62A H 0.825728 0.241078 0.429577 0.109 Uiso 1 1 calc R U . . .
H62B H 0.911140 0.215071 0.416932 0.109 Uiso 1 1 calc R U . . .
H62C H 0.807105 0.223306 0.368317 0.109 Uiso 1 1 calc R U . . .
C56 C 0.8962(5) 0.32202(13) 0.3523(2) 0.0412(13) Uani 1 1 d . . . . .
H56 H 0.971000 0.324445 0.364095 0.049 Uiso 1 1 calc R U . . .
C55 C 0.8341(5) 0.34987(13) 0.3296(2) 0.0414(13) Uani 1 1 d . . . . .
H55 H 0.867619 0.370371 0.324932 0.050 Uiso 1 1 calc R U . . .
C54 C 0.7229(5) 0.34736(14) 0.3141(2) 0.0473(15) Uani 1 1 d . . . . .
C53 C 0.6575(6) 0.37770(17) 0.2950(3) 0.073(2) Uani 1 1 d . . . . .
H53A H 0.697973 0.397562 0.310392 0.110 Uiso 1 1 calc R U . . .
H53B H 0.592173 0.376684 0.309053 0.110 Uiso 1 1 calc R U . . .
H53C H 0.639441 0.378724 0.253004 0.110 Uiso 1 1 calc R U . . .
C59 C 0.6744(4) 0.31631(14) 0.3194(2) 0.0418(13) Uani 1 1 d . . . . .
H59 H 0.599440 0.314069 0.308220 0.050 Uiso 1 1 calc R U . . .
C8 C 1.0086(4) 0.31058(12) 0.5128(2) 0.0330(11) Uani 1 1 d . . . . .
C13 C 1.1159(4) 0.31599(13) 0.5146(2) 0.0412(13) Uani 1 1 d . . . . .
H13 H 1.138996 0.336984 0.503925 0.049 Uiso 1 1 calc R U . . .
C12 C 1.1885(5) 0.29050(15) 0.5320(3) 0.0538(16) Uani 1 1 d . . . . .
H12 H 1.261408 0.294092 0.532745 0.065 Uiso 1 1 calc R U . . .
C11 C 1.1560(5) 0.26010(15) 0.5480(3) 0.0520(15) Uani 1 1 d . . . . .
H11 H 1.206387 0.242911 0.560494 0.062 Uiso 1 1 calc R U . . .
C10 C 1.0495(5) 0.25468(14) 0.5460(2) 0.0471(14) Uani 1 1 d . . . . .
H10 H 1.027134 0.233701 0.557130 0.056 Uiso 1 1 calc R U . . .
C9 C 0.9759(4) 0.27937(12) 0.5279(2) 0.0390(12) Uani 1 1 d . . . . .
H9 H 0.902816 0.275221 0.525723 0.047 Uiso 1 1 calc R U . . .
C7 C 0.8420(4) 0.34883(12) 0.5455(2) 0.0353(12) Uani 1 1 d . . . . .
C2 C 0.7477(4) 0.36794(12) 0.5358(2) 0.0339(12) Uani 1 1 d . . . . .
C3 C 0.6981(5) 0.37275(14) 0.5811(2) 0.0438(14) Uani 1 1 d . . . . .
H3 H 0.633809 0.385079 0.574724 0.053 Uiso 1 1 calc R U . . .
C4 C 0.7404(5) 0.35997(16) 0.6349(2) 0.0579(17) Uani 1 1 d . . . . .
H4 H 0.705648 0.363690 0.665212 0.070 Uiso 1 1 calc R U . . .
C5 C 0.8326(5) 0.34190(16) 0.6445(2) 0.0580(17) Uani 1 1 d . . . . .
H5 H 0.861970 0.333170 0.681614 0.070 Uiso 1 1 calc R U . . .
C6 C 0.8829(5) 0.33638(14) 0.6000(2) 0.0455(14) Uani 1 1 d . . . . .
H6 H 0.946724 0.323807 0.607084 0.055 Uiso 1 1 calc R U . . .
C1 C 0.6981(4) 0.38184(11) 0.4788(2) 0.0295(11) Uani 1 1 d . . . . .
C20 C 0.5646(4) 0.41985(12) 0.4251(2) 0.0312(11) Uani 1 1 d . . . . .
C21 C 0.4708(4) 0.40301(11) 0.4003(2) 0.0308(11) Uani 1 1 d . . . . .
C39 C 0.4477(4) 0.36951(11) 0.4248(2) 0.0307(11) Uani 1 1 d . . . . .
H39 H 0.515712 0.356720 0.431218 0.037 Uiso 1 1 calc R U . . .
C47 C 0.4512(4) 0.34621(13) 0.5229(2) 0.0434(13) Uani 1 1 d . . . . .
H47 H 0.490252 0.327980 0.513053 0.052 Uiso 1 1 calc R U . . .
C48 C 0.4255(5) 0.34672(15) 0.5757(3) 0.0537(16) Uani 1 1 d . . . . .
H48 H 0.446839 0.328982 0.602018 0.064 Uiso 1 1 calc R U . . .
C49 C 0.3690(5) 0.37303(15) 0.5900(3) 0.0565(16) Uani 1 1 d . . . . .
H49 H 0.352034 0.373693 0.626489 0.068 Uiso 1 1 calc R U . . .
C50 C 0.3369(5) 0.39846(15) 0.5514(3) 0.0597(17) Uani 1 1 d . . . . .
H50 H 0.296314 0.416371 0.560968 0.072 Uiso 1 1 calc R U . . .
C51 C 0.3639(5) 0.39794(14) 0.4985(2) 0.0509(15) Uani 1 1 d . . . . .
H51 H 0.342667 0.415764 0.472376 0.061 Uiso 1 1 calc R U . . .
C40 C 0.3655(4) 0.34815(12) 0.3847(2) 0.0329(11) Uani 1 1 d . . . . .
C41 C 0.2579(4) 0.35587(14) 0.3720(2) 0.0466(14) Uani 1 1 d . . . . .
H41 H 0.233062 0.374860 0.388561 0.056 Uiso 1 1 calc R U . . .
C42 C 0.1864(5) 0.33534(17) 0.3344(3) 0.0554(17) Uani 1 1 d . . . . .
H42 H 0.113005 0.340750 0.324815 0.066 Uiso 1 1 calc R U . . .
C43 C 0.2220(6) 0.30734(16) 0.3114(3) 0.0577(17) Uani 1 1 d . . . . .
H43 H 0.173227 0.293490 0.285990 0.069 Uiso 1 1 calc R U . . .
C44 C 0.3261(6) 0.29965(15) 0.3248(2) 0.0536(16) Uani 1 1 d . . . . .
H44 H 0.350138 0.280063 0.309584 0.064 Uiso 1 1 calc R U . . .
C45 C 0.3981(5) 0.31998(12) 0.3606(2) 0.0399(13) Uani 1 1 d . . . . .
H45 H 0.471394 0.314487 0.368797 0.048 Uiso 1 1 calc R U . . .
C22 C 0.4052(4) 0.41706(12) 0.3523(2) 0.0313(11) Uani 1 1 d . . . . .
H22 H 0.340735 0.406167 0.334934 0.038 Uiso 1 1 calc R U . . .
C23 C 0.4311(4) 0.44672(12) 0.3288(2) 0.0325(11) Uani 1 1 d . . . . .
C24 C 0.5275(4) 0.46194(12) 0.3531(2) 0.0328(11) Uani 1 1 d . . . . .
H24 H 0.546543 0.481781 0.336416 0.039 Uiso 1 1 calc R U . . .
C25 C 0.5968(4) 0.44887(11) 0.4012(2) 0.0313(11) Uani 1 1 d . . . . .
C26 C 0.7078(4) 0.46302(12) 0.4264(2) 0.0346(12) Uani 1 1 d . . . . .
H26 H 0.757686 0.443712 0.430783 0.042 Uiso 1 1 calc R U . . .
C33 C 0.7196(4) 0.47759(12) 0.4865(2) 0.0340(12) Uani 1 1 d . . . . .
C34 C 0.8131(5) 0.47195(15) 0.5269(3) 0.0515(15) Uani 1 1 d . . . . .
H34 H 0.866552 0.458263 0.517591 0.062 Uiso 1 1 calc R U . . .
C35 C 0.8289(6) 0.48629(18) 0.5812(3) 0.0668(19) Uani 1 1 d . . . . .
H35 H 0.892959 0.482010 0.608752 0.080 Uiso 1 1 calc R U . . .
C36 C 0.7532(6) 0.50656(18) 0.5954(3) 0.0664(19) Uani 1 1 d . . . . .
H36 H 0.765144 0.516734 0.632090 0.080 Uiso 1 1 calc R U . . .
C37 C 0.6599(5) 0.51177(15) 0.5553(2) 0.0515(15) Uani 1 1 d . . . . .
H37 H 0.606369 0.525422 0.564687 0.062 Uiso 1 1 calc R U . . .
C38 C 0.6429(4) 0.49739(13) 0.5015(2) 0.0411(13) Uani 1 1 d . . . . .
H38 H 0.577756 0.501173 0.474469 0.049 Uiso 1 1 calc R U . . .
C27 C 0.7457(4) 0.48758(12) 0.3874(2) 0.0365(12) Uani 1 1 d . . . . .
C28 C 0.8229(4) 0.47823(16) 0.3589(2) 0.0491(15) Uani 1 1 d . . . . .
H28 H 0.852213 0.456487 0.364469 0.059 Uiso 1 1 calc R U . . .
C29 C 0.8584(5) 0.5002(2) 0.3223(3) 0.067(2) Uani 1 1 d . . . . .
H29 H 0.911905 0.493315 0.303518 0.081 Uiso 1 1 calc R U . . .
C30 C 0.8172(6) 0.5311(2) 0.3134(3) 0.070(2) Uani 1 1 d . . . . .
H30 H 0.840662 0.545844 0.287934 0.083 Uiso 1 1 calc R U . . .
C31 C 0.7413(6) 0.54100(16) 0.3414(3) 0.0658(19) Uani 1 1 d . . . . .
H31 H 0.712617 0.562796 0.335468 0.079 Uiso 1 1 calc R U . . .
C32 C 0.7062(5) 0.51960(14) 0.3782(2) 0.0536(16) Uani 1 1 d . . . . .
H32 H 0.653985 0.526980 0.397471 0.064 Uiso 1 1 calc R U . . .
C52 C 0.3574(4) 0.46174(13) 0.2770(2) 0.0432(13) Uani 1 1 d . . . . .
H52A H 0.381182 0.455587 0.242387 0.065 Uiso 1 1 calc R U . . .
H52B H 0.357832 0.486006 0.280782 0.065 Uiso 1 1 calc R U . . .
H52C H 0.285232 0.453377 0.274117 0.065 Uiso 1 1 calc R U . . .
C15 C 1.0093(5) 0.39319(14) 0.4397(2) 0.0505(15) Uani 1 1 d . . . . .
H15 H 0.989754 0.380955 0.404938 0.061 Uiso 1 1 calc R U . . .
C16 C 1.0645(5) 0.42265(15) 0.4403(3) 0.0614(18) Uani 1 1 d . . . . .
H16 H 1.083586 0.430389 0.406568 0.074 Uiso 1 1 calc R U . . .
C17 C 1.0916(5) 0.44061(15) 0.4904(3) 0.0596(18) Uani 1 1 d . . . . .
H17 H 1.129032 0.460990 0.491245 0.072 Uiso 1 1 calc R U . . .
C18 C 1.0643(5) 0.42908(16) 0.5393(3) 0.0646(19) Uani 1 1 d . . . . .
H18 H 1.082917 0.441517 0.573867 0.078 Uiso 1 1 calc R U . . .
C19 C 1.0101(5) 0.39946(14) 0.5379(2) 0.0499(15) Uani 1 1 d . . . . .
H19 H 0.992034 0.391611 0.571845 0.060 Uiso 1 1 calc R U . . .
F5 F 0.9494(7) 0.4513(2) 0.2175(4) 0.228(5) Uani 1 1 d . . . . .
F8 F 1.0926(12) 0.4096(3) 0.2970(6) 0.377(10) Uani 1 1 d . . . . .
C63 C 0.7039(7) 0.1730(2) 0.1792(4) 0.102(3) Uani 1 1 d . . . . .
H63A H 0.656042 0.188713 0.192652 0.122 Uiso 1 1 calc R U . . .
H63B H 0.697319 0.176823 0.137711 0.122 Uiso 1 1 calc R U . . .
H1 H 0.629(5) 0.4167(15) 0.505(3) 0.06(2) Uiso 1 1 d . . . . .

loop_
_atom_site_aniso_label
_atom_site_aniso_U_11
_atom_site_aniso_U_22
_atom_site_aniso_U_33
_atom_site_aniso_U_23
_atom_site_aniso_U_13
_atom_site_aniso_U_12
Ru1 0.0348(2) 0.0281(2) 0.0229(2) 0.00063(17) 0.00828(16) -0.00034(18)
Cl1 0.0447(8) 0.0365(7) 0.0317(7) 0.0029(5) 0.0131(6) -0.0069(6)
Cl2 0.131(2) 0.167(3) 0.122(2) -0.0687(19) 0.0592(19) -0.062(2)
Cl3 0.0950(17) 0.1114(18) 0.1149(19) -0.0278(15) 0.0268(14) -0.0028(14)
P1 0.0344(7) 0.0320(7) 0.0272(7) 0.0008(5) 0.0061(6) 0.0002(6)
P3 0.087(2) 0.0598(16) 0.0591(16) 0.000 0.0385(15) 0.000
P2 0.0626(15) 0.0344(11) 0.0403(12) 0.000 -0.0097(11) 0.000
O1 0.039(2) 0.0311(18) 0.0233(18) 0.0022(14) 0.0091(15) 0.0039(15)
F6 0.229(7) 0.080(3) 0.229(7) -0.021(4) 0.188(6) -0.010(4)
F7 0.110(6) 0.107(6) 0.192(9) 0.000 0.080(6) 0.000
F2 0.094(3) 0.081(3) 0.040(2) 0.0054(18) -0.004(2) -0.006(2)
F4 0.077(4) 0.035(3) 0.085(4) 0.000 -0.023(3) 0.000
F1 0.072(3) 0.033(2) 0.076(4) 0.000 0.004(3) 0.000
F3 0.062(2) 0.052(2) 0.067(2) 0.0086(18) -0.0072(19) -0.0017(17)
N1 0.036(3) 0.029(2) 0.027(2) -0.0030(19) 0.004(2) 0.0043(19)
C46 0.039(3) 0.034(3) 0.032(3) 0.002(2) 0.010(2) 0.000(2)
C14 0.030(3) 0.039(3) 0.034(3) 0.000(2) 0.002(2) -0.002(2)
C58 0.054(4) 0.036(3) 0.030(3) -0.012(2) 0.014(3) -0.014(3)
C57 0.055(4) 0.031(3) 0.031(3) -0.003(2) 0.014(3) 0.003(2)
C60 0.070(4) 0.039(3) 0.041(3) 0.001(3) 0.021(3) 0.022(3)
C61 0.122(7) 0.065(5) 0.069(5) 0.008(4) 0.050(5) 0.044(4)
C62 0.121(6) 0.040(4) 0.068(5) 0.015(3) 0.046(5) 0.019(4)
C56 0.052(3) 0.046(3) 0.031(3) -0.008(2) 0.021(3) -0.008(3)
C55 0.066(4) 0.037(3) 0.025(3) 0.004(2) 0.019(3) 0.000(3)
C54 0.070(4) 0.053(4) 0.019(3) 0.004(2) 0.010(3) 0.017(3)
C53 0.103(6) 0.076(5) 0.038(4) 0.021(3) 0.012(4) 0.040(4)
C59 0.042(3) 0.060(4) 0.022(3) -0.010(2) 0.004(2) 0.002(3)
C8 0.036(3) 0.035(3) 0.028(3) 0.003(2) 0.007(2) 0.002(2)
C13 0.042(3) 0.039(3) 0.043(3) -0.001(2) 0.012(3) -0.002(3)
C12 0.038(3) 0.056(4) 0.068(4) -0.001(3) 0.012(3) 0.005(3)
C11 0.051(4) 0.050(4) 0.053(4) 0.008(3) 0.006(3) 0.018(3)
C10 0.056(4) 0.039(3) 0.048(3) 0.011(3) 0.014(3) 0.007(3)
C9 0.042(3) 0.038(3) 0.038(3) 0.006(2) 0.010(3) 0.005(2)
C7 0.044(3) 0.038(3) 0.023(3) 0.001(2) 0.006(2) 0.000(2)
C2 0.039(3) 0.037(3) 0.025(3) 0.000(2) 0.006(2) 0.001(2)
C3 0.053(4) 0.050(3) 0.028(3) -0.001(2) 0.009(3) 0.010(3)
C4 0.068(4) 0.082(5) 0.026(3) 0.004(3) 0.016(3) 0.019(4)
C5 0.061(4) 0.085(5) 0.026(3) 0.010(3) 0.006(3) 0.026(4)
C6 0.047(3) 0.057(4) 0.031(3) 0.000(3) 0.005(3) 0.011(3)
C1 0.030(3) 0.030(3) 0.028(3) -0.001(2) 0.006(2) -0.004(2)
C20 0.038(3) 0.031(3) 0.024(3) -0.003(2) 0.006(2) 0.006(2)
C21 0.036(3) 0.029(3) 0.029(3) -0.005(2) 0.009(2) 0.000(2)
C39 0.032(3) 0.029(3) 0.032(3) 0.001(2) 0.008(2) -0.001(2)
C47 0.052(4) 0.037(3) 0.041(3) 0.006(2) 0.011(3) 0.005(3)
C48 0.069(4) 0.051(4) 0.042(3) 0.010(3) 0.014(3) -0.002(3)
C49 0.078(5) 0.058(4) 0.038(3) 0.003(3) 0.022(3) -0.001(3)
C50 0.086(5) 0.050(4) 0.053(4) -0.008(3) 0.035(4) 0.009(3)
C51 0.068(4) 0.045(3) 0.043(3) 0.008(3) 0.021(3) 0.011(3)
C40 0.036(3) 0.031(3) 0.032(3) 0.003(2) 0.008(2) -0.008(2)
C41 0.039(3) 0.051(3) 0.050(4) 0.001(3) 0.011(3) -0.004(3)
C42 0.037(3) 0.079(5) 0.050(4) 0.016(3) 0.008(3) -0.017(3)
C43 0.071(5) 0.062(4) 0.036(3) 0.000(3) 0.005(3) -0.026(4)
C44 0.076(5) 0.047(4) 0.040(3) -0.006(3) 0.017(3) -0.012(3)
C45 0.053(3) 0.037(3) 0.031(3) -0.001(2) 0.013(3) -0.006(3)
C22 0.033(3) 0.033(3) 0.028(3) -0.002(2) 0.007(2) -0.003(2)
C23 0.040(3) 0.033(3) 0.025(3) -0.002(2) 0.009(2) 0.002(2)
C24 0.040(3) 0.030(3) 0.030(3) 0.000(2) 0.010(2) 0.000(2)
C25 0.036(3) 0.029(3) 0.032(3) -0.005(2) 0.013(2) 0.003(2)
C26 0.036(3) 0.031(3) 0.039(3) -0.006(2) 0.011(2) 0.000(2)
C33 0.040(3) 0.027(3) 0.035(3) 0.002(2) 0.008(2) -0.004(2)
C34 0.045(4) 0.054(4) 0.050(4) 0.003(3) 0.000(3) -0.001(3)
C35 0.064(5) 0.079(5) 0.044(4) 0.006(3) -0.015(3) -0.016(4)
C36 0.084(5) 0.081(5) 0.035(4) -0.011(3) 0.016(4) -0.026(4)
C37 0.059(4) 0.062(4) 0.039(3) -0.015(3) 0.021(3) -0.010(3)
C38 0.049(3) 0.042(3) 0.033(3) -0.005(2) 0.012(3) -0.006(3)
C27 0.038(3) 0.038(3) 0.037(3) -0.010(2) 0.016(2) -0.010(2)
C28 0.042(3) 0.067(4) 0.040(3) -0.014(3) 0.012(3) -0.007(3)
C29 0.050(4) 0.109(6) 0.050(4) -0.019(4) 0.028(3) -0.022(4)
C30 0.089(6) 0.085(5) 0.042(4) -0.012(4) 0.030(4) -0.040(4)
C31 0.101(6) 0.048(4) 0.056(4) -0.005(3) 0.035(4) -0.028(4)
C32 0.079(5) 0.042(3) 0.048(4) -0.008(3) 0.032(3) -0.016(3)
C52 0.050(4) 0.041(3) 0.037(3) 0.007(2) 0.007(3) 0.000(3)
C15 0.063(4) 0.048(3) 0.038(3) 0.000(3) 0.005(3) -0.019(3)
C16 0.065(4) 0.053(4) 0.062(4) 0.010(3) 0.007(3) -0.021(3)
C17 0.049(4) 0.041(3) 0.083(5) -0.005(3) 0.002(4) -0.010(3)
C18 0.061(4) 0.061(4) 0.070(5) -0.026(4) 0.012(4) -0.017(3)
C19 0.060(4) 0.046(3) 0.043(3) -0.004(3) 0.008(3) -0.010(3)
F5 0.201(10) 0.263(9) 0.251(11) 0.147(8) 0.117(7) 0.128(8)
F8 0.433(19) 0.247(12) 0.322(16) -0.059(11) -0.182(14) 0.166(13)
C63 0.117(8) 0.122(8) 0.076(6) 0.000(5) 0.041(5) 0.031(6)

loop_
_atom_type_symbol
_atom_type_description
_atom_type_scat_dispersion_real
_atom_type_scat_dispersion_imag
_atom_type_scat_source
C C 0.0033 0.0016 'International Tables Vol C Tables 4.2.6.8 and 6.1.1.4'
H H 0.0000 0.0000 'International Tables Vol C Tables 4.2.6.8 and 6.1.1.4'
Cl Cl 0.1484 0.1585 'International Tables Vol C Tables 4.2.6.8 and 6.1.1.4'
F F 0.0171 0.0103 'International Tables Vol C Tables 4.2.6.8 and 6.1.1.4'
N N 0.0061 0.0033 'International Tables Vol C Tables 4.2.6.8 and 6.1.1.4'
O O 0.0106 0.0060 'International Tables Vol C Tables 4.2.6.8 and 6.1.1.4'
P P 0.1023 0.0942 'International Tables Vol C Tables 4.2.6.8 and 6.1.1.4'
Ru Ru -1.2594 0.8363 'International Tables Vol C Tables 4.2.6.8 and 6.1.1.4'

loop_
_geom_angle_atom_site_label_1
_geom_angle_atom_site_label_2
_geom_angle_atom_site_label_3
_geom_angle
_geom_angle_site_symmetry_1
_geom_angle_site_symmetry_3
_geom_angle_publ_flag
P1 Ru1 Cl1 88.05(5) . . ?
O1 Ru1 Cl1 86.24(9) . . ?
O1 Ru1 P1 79.69(9) . . ?
O1 Ru1 C58 139.18(18) . . ?
O1 Ru1 C57 167.50(15) . . ?
O1 Ru1 C56 132.75(16) . . ?
O1 Ru1 C55 99.87(16) . . ?
O1 Ru1 C54 87.55(16) . . ?
O1 Ru1 C59 104.51(16) . . ?
C58 Ru1 Cl1 86.54(14) . . ?
C58 Ru1 P1 140.06(15) . . ?
C58 Ru1 C57 37.15(19) . . ?
C58 Ru1 C55 78.65(19) . . ?
C58 Ru1 C54 66.8(2) . . ?
C58 Ru1 C59 37.15(19) . . ?
C57 Ru1 Cl1 104.06(14) . . ?
C57 Ru1 P1 107.33(15) . . ?
C57 Ru1 C55 68.30(19) . . ?
C57 Ru1 C54 80.46(19) . . ?
C57 Ru1 C59 67.6(2) . . ?
C56 Ru1 Cl1 140.76(14) . . ?
C56 Ru1 P1 94.26(15) . . ?
C56 Ru1 C58 67.0(2) . . ?
C56 Ru1 C57 38.18(18) . . ?
C56 Ru1 C55 37.54(19) . . ?
C56 Ru1 C54 67.2(2) . . ?
C56 Ru1 C59 79.1(2) . . ?
C55 Ru1 Cl1 163.27(15) . . ?
C55 Ru1 P1 108.30(16) . . ?
C55 Ru1 C54 36.7(2) . . ?
C55 Ru1 C59 66.1(2) . . ?
C54 Ru1 Cl1 129.23(17) . . ?
C54 Ru1 P1 139.82(17) . . ?
C59 Ru1 Cl1 97.32(15) . . ?
C59 Ru1 P1 173.34(14) . . ?
C59 Ru1 C54 36.8(2) . . ?
C14 P1 Ru1 117.70(17) . . ?
C8 P1 Ru1 116.45(17) . . ?
C8 P1 C14 105.5(2) . . ?
C8 P1 C7 105.8(2) . . ?
C7 P1 Ru1 108.74(17) . . ?
C7 P1 C14 101.1(2) . . ?
F6 P3 F6 178.0(4) . 2_755 ?
F6 P3 F7 91.0(2) 2_755 . ?
F6 P3 F7 91.0(2) . . ?
F5 P3 F6 85.8(4) . . ?
F5 P3 F6 85.8(4) 2_755 2_755 ?
F5 P3 F6 92.6(4) . 2_755 ?
F5 P3 F6 92.6(4) 2_755 . ?
F5 P3 F7 143.9(4) . . ?
F5 P3 F7 143.9(4) 2_755 . ?
F5 P3 F5 72.3(9) 2_755 . ?
F8 P3 F6 92.9(7) . 2_755 ?
F8 P3 F6 87.7(7) 2_755 2_755 ?
F8 P3 F6 92.9(7) 2_755 . ?
F8 P3 F6 87.7(7) . . ?
F8 P3 F7 72.7(5) 2_755 . ?
F8 P3 F7 72.7(5) . . ?
F8 P3 F5 71.6(5) . 2_755 ?
F8 P3 F5 142.9(8) . . ?
F8 P3 F5 71.6(5) 2_755 . ?
F8 P3 F5 142.9(8) 2_755 2_755 ?
F8 P3 F8 145.3(10) 2_755 . ?
F2 P2 F2 179.6(3) 2_655 . ?
F2 P2 F4 89.80(16) 2_655 . ?
F2 P2 F4 89.80(16) . . ?
F2 P2 F3 89.9(2) . 2_655 ?
F2 P2 F3 90.1(2) 2_655 2_655 ?
F2 P2 F3 89.9(2) 2_655 . ?
F2 P2 F3 90.1(2) . . ?
F4 P2 F3 89.84(14) . . ?
F4 P2 F3 89.85(14) . 2_655 ?
F1 P2 F2 90.20(16) . 2_655 ?
F1 P2 F2 90.20(16) . . ?
F1 P2 F4 180.0 . . ?
F1 P2 F3 90.15(14) . 2_655 ?
F1 P2 F3 90.16(14) . . ?
F3 P2 F3 179.7(3) . 2_655 ?
C1 O1 Ru1 134.7(3) . . ?
C1 N1 C20 123.6(4) . . ?
C1 N1 H1 120(5) . . ?
C20 N1 H1 116(5) . . ?
C47 C46 C39 118.9(4) . . ?
C51 C46 C39 122.5(4) . . ?
C51 C46 C47 118.5(5) . . ?
C15 C14 P1 121.6(4) . . ?
C19 C14 P1 120.6(4) . . ?
C19 C14 C15 117.8(5) . . ?
Ru1 C58 H58 128.9 . . ?
C57 C58 Ru1 72.1(3) . . ?
C57 C58 H58 118.5 . . ?
C57 C58 C59 123.0(5) . . ?
C59 C58 Ru1 73.1(3) . . ?
C59 C58 H58 118.5 . . ?
C58 C57 Ru1 70.8(3) . . ?
C58 C57 C60 124.0(5) . . ?
C58 C57 C56 116.0(5) . . ?
C60 C57 Ru1 132.2(4) . . ?
C56 C57 Ru1 69.1(3) . . ?
C56 C57 C60 120.0(5) . . ?
C57 C60 H60 108.3 . . ?
C57 C60 C61 108.4(5) . . ?
C57 C60 C62 112.8(5) . . ?
C61 C60 H60 108.3 . . ?
C62 C60 H60 108.3 . . ?
C62 C60 C61 110.7(5) . . ?
C60 C61 H61A 109.5 . . ?
C60 C61 H61B 109.5 . . ?
C60 C61 H61C 109.5 . . ?
H61A C61 H61B 109.5 . . ?
H61A C61 H61C 109.5 . . ?
H61B C61 H61C 109.5 . . ?
C60 C62 H62A 109.5 . . ?
C60 C62 H62B 109.5 . . ?
C60 C62 H62C 109.5 . . ?
H62A C62 H62B 109.5 . . ?
H62A C62 H62C 109.5 . . ?
H62B C62 H62C 109.5 . . ?
Ru1 C56 H56 127.1 . . ?
C57 C56 Ru1 72.7(3) . . ?
C57 C56 H56 119.0 . . ?
C55 C56 Ru1 73.3(3) . . ?
C55 C56 C57 122.0(5) . . ?
C55 C56 H56 119.0 . . ?
Ru1 C55 H55 131.0 . . ?
C56 C55 Ru1 69.2(3) . . ?
C56 C55 H55 119.9 . . ?
C54 C55 Ru1 72.6(3) . . ?
C54 C55 C56 120.2(5) . . ?
C54 C55 H55 119.9 . . ?
C55 C54 Ru1 70.7(3) . . ?
C55 C54 C53 119.7(6) . . ?
C55 C54 C59 119.2(5) . . ?
C53 C54 Ru1 127.2(4) . . ?
C59 C54 Ru1 71.5(3) . . ?
C59 C54 C53 121.0(6) . . ?
C54 C53 H53A 109.5 . . ?
C54 C53 H53B 109.5 . . ?
C54 C53 H53C 109.5 . . ?
H53A C53 H53B 109.5 . . ?
H53A C53 H53C 109.5 . . ?
H53B C53 H53C 109.5 . . ?
Ru1 C59 H59 130.9 . . ?
C58 C59 Ru1 69.8(3) . . ?
C58 C59 C54 119.6(5) . . ?
C58 C59 H59 120.2 . . ?
C54 C59 Ru1 71.7(3) . . ?
C54 C59 H59 120.2 . . ?
C13 C8 P1 122.0(4) . . ?
C13 C8 C9 119.3(5) . . ?
C9 C8 P1 118.5(4) . . ?
C8 C13 H13 120.2 . . ?
C12 C13 C8 119.7(5) . . ?
C12 C13 H13 120.2 . . ?
C13 C12 H12 119.7 . . ?
C11 C12 C13 120.6(6) . . ?
C11 C12 H12 119.7 . . ?
C12 C11 H11 120.2 . . ?
C12 C11 C10 119.7(5) . . ?
C10 C11 H11 120.2 . . ?
C11 C10 H10 119.7 . . ?
C9 C10 C11 120.7(5) . . ?
C9 C10 H10 119.7 . . ?
C8 C9 H9 120.0 . . ?
C10 C9 C8 120.0(5) . . ?
C10 C9 H9 120.0 . . ?
C2 C7 P1 119.8(4) . . ?
C6 C7 P1 121.5(4) . . ?
C6 C7 C2 118.7(5) . . ?
C7 C2 C1 122.1(4) . . ?
C3 C2 C7 118.8(5) . . ?
C3 C2 C1 119.1(5) . . ?
C2 C3 H3 119.3 . . ?
C4 C3 C2 121.3(5) . . ?
C4 C3 H3 119.3 . . ?
C3 C4 H4 120.0 . . ?
C5 C4 C3 120.0(5) . . ?
C5 C4 H4 120.0 . . ?
C4 C5 H5 120.1 . . ?
C4 C5 C6 119.9(5) . . ?
C6 C5 H5 120.1 . . ?
C7 C6 C5 121.4(5) . . ?
C7 C6 H6 119.3 . . ?
C5 C6 H6 119.3 . . ?
O1 C1 N1 116.8(4) . . ?
O1 C1 C2 126.0(4) . . ?
N1 C1 C2 117.2(4) . . ?
C21 C20 N1 119.0(4) . . ?
C21 C20 C25 122.6(4) . . ?
C25 C20 N1 118.4(4) . . ?
C20 C21 C39 119.4(4) . . ?
C22 C21 C20 117.6(4) . . ?
C22 C21 C39 122.9(4) . . ?
C46 C39 H39 105.7 . . ?
C21 C39 C46 113.8(4) . . ?
C21 C39 H39 105.7 . . ?
C40 C39 C46 110.1(4) . . ?
C40 C39 C21 115.1(4) . . ?
C40 C39 H39 105.7 . . ?
C46 C47 H47 119.4 . . ?
C48 C47 C46 121.1(5) . . ?
C48 C47 H47 119.4 . . ?
C47 C48 H48 120.2 . . ?
C49 C48 C47 119.6(5) . . ?
C49 C48 H48 120.2 . . ?
C48 C49 H49 120.0 . . ?
C48 C49 C50 120.1(6) . . ?
C50 C49 H49 120.0 . . ?
C49 C50 H50 120.0 . . ?
C49 C50 C51 120.0(6) . . ?
C51 C50 H50 120.0 . . ?
C46 C51 C50 120.7(5) . . ?
C46 C51 H51 119.7 . . ?
C50 C51 H51 119.7 . . ?
C41 C40 C39 122.1(5) . . ?
C45 C40 C39 119.3(5) . . ?
C45 C40 C41 118.6(5) . . ?
C40 C41 H41 120.3 . . ?
C40 C41 C42 119.3(6) . . ?
C42 C41 H41 120.3 . . ?
C41 C42 H42 119.8 . . ?
C43 C42 C41 120.4(6) . . ?
C43 C42 H42 119.8 . . ?
C42 C43 H43 120.0 . . ?
C44 C43 C42 119.9(6) . . ?
C44 C43 H43 120.0 . . ?
C43 C44 H44 119.7 . . ?
C43 C44 C45 120.6(6) . . ?
C45 C44 H44 119.7 . . ?
C40 C45 H45 119.4 . . ?
C44 C45 C40 121.2(6) . . ?
C44 C45 H45 119.4 . . ?
C21 C22 H22 119.1 . . ?
C21 C22 C23 121.8(5) . . ?
C23 C22 H22 119.1 . . ?
C22 C23 C24 118.9(5) . . ?
C22 C23 C52 120.7(5) . . ?
C24 C23 C52 120.4(4) . . ?
C23 C24 H24 119.1 . . ?
C25 C24 C23 121.8(5) . . ?
C25 C24 H24 119.1 . . ?
C20 C25 C26 119.1(4) . . ?
C24 C25 C20 117.2(5) . . ?
C24 C25 C26 123.6(4) . . ?
C25 C26 H26 106.1 . . ?
C33 C26 C25 113.3(4) . . ?
C33 C26 H26 106.1 . . ?
C27 C26 C25 113.9(4) . . ?
C27 C26 H26 106.1 . . ?
C27 C26 C33 110.8(4) . . ?
C34 C33 C26 118.5(5) . . ?
C38 C33 C26 122.8(5) . . ?
C38 C33 C34 118.6(5) . . ?
C33 C34 H34 119.9 . . ?
C33 C34 C35 120.1(6) . . ?
C35 C34 H34 119.9 . . ?
C34 C35 H35 119.5 . . ?
C36 C35 C34 121.0(6) . . ?
C36 C35 H35 119.5 . . ?
C35 C36 H36 120.7 . . ?
C35 C36 C37 118.6(6) . . ?
C37 C36 H36 120.7 . . ?
C36 C37 H37 119.6 . . ?
C36 C37 C38 120.9(6) . . ?
C38 C37 H37 119.6 . . ?
C33 C38 C37 120.8(6) . . ?
C33 C38 H38 119.6 . . ?
C37 C38 H38 119.6 . . ?
C28 C27 C26 119.9(5) . . ?
C28 C27 C32 117.1(5) . . ?
C32 C27 C26 122.9(5) . . ?
C27 C28 H28 119.4 . . ?
C27 C28 C29 121.1(6) . . ?
C29 C28 H28 119.4 . . ?
C28 C29 H29 119.8 . . ?
C30 C29 C28 120.5(6) . . ?
C30 C29 H29 119.8 . . ?
C29 C30 H30 120.3 . . ?
C29 C30 C31 119.5(6) . . ?
C31 C30 H30 120.3 . . ?
C30 C31 H31 119.7 . . ?
C30 C31 C32 120.6(7) . . ?
C32 C31 H31 119.7 . . ?
C27 C32 H32 119.4 . . ?
C31 C32 C27 121.2(6) . . ?
C31 C32 H32 119.4 . . ?
C23 C52 H52A 109.5 . . ?
C23 C52 H52B 109.5 . . ?
C23 C52 H52C 109.5 . . ?
H52A C52 H52B 109.5 . . ?
H52A C52 H52C 109.5 . . ?
H52B C52 H52C 109.5 . . ?
C14 C15 H15 119.1 . . ?
C16 C15 C14 121.8(6) . . ?
C16 C15 H15 119.1 . . ?
C15 C16 H16 120.4 . . ?
C17 C16 C15 119.2(6) . . ?
C17 C16 H16 120.4 . . ?
C16 C17 H17 120.0 . . ?
C16 C17 C18 120.1(6) . . ?
C18 C17 H17 120.0 . . ?
C17 C18 H18 120.1 . . ?
C19 C18 C17 119.8(6) . . ?
C19 C18 H18 120.1 . . ?
C14 C19 H19 119.4 . . ?
C18 C19 C14 121.3(6) . . ?
C18 C19 H19 119.4 . . ?
P3 F5 F8 54.1(4) . 2_755 ?
P3 F8 F5 54.3(4) . 2_755 ?
Cl2 C63 H63A 109.6 . . ?
Cl2 C63 H63B 109.6 . . ?
Cl3 C63 Cl2 110.5(5) . . ?
Cl3 C63 H63A 109.6 . . ?
Cl3 C63 H63B 109.6 . . ?
H63A C63 H63B 108.1 . . ?

loop_
_geom_bond_atom_site_label_1
_geom_bond_atom_site_label_2
_geom_bond_distance
_geom_bond_site_symmetry_2
_geom_bond_publ_flag
Ru1 Cl1 2.3868(12) . ?
Ru1 P1 2.3308(14) . ?
Ru1 O1 2.105(3) . ?
Ru1 C58 2.198(5) . ?
Ru1 C57 2.215(5) . ?
Ru1 C56 2.166(5) . ?
Ru1 C55 2.220(5) . ?
Ru1 C54 2.244(5) . ?
Ru1 C59 2.241(5) . ?
Cl2 C63 1.801(10) . ?
Cl3 C63 1.696(9) . ?
P1 C14 1.831(5) . ?
P1 C8 1.810(5) . ?
P1 C7 1.824(5) . ?
P3 F6 1.530(5) . ?
P3 F6 1.530(5) 2_755 ?
P3 F7 1.585(8) . ?
P3 F5 1.518(7) 2_755 ?
P3 F5 1.518(7) . ?
P3 F8 1.513(9) 2_755 ?
P3 F8 1.513(10) . ?
P2 F2 1.589(3) 2_655 ?
P2 F2 1.589(3) . ?
P2 F4 1.600(5) . ?
P2 F1 1.586(5) . ?
P2 F3 1.601(4) 2_655 ?
P2 F3 1.601(4) . ?
O1 C1 1.258(5) . ?
N1 C1 1.330(6) . ?
N1 C20 1.438(6) . ?
N1 H1 0.78(6) . ?
C46 C39 1.531(6) . ?
C46 C47 1.393(7) . ?
C46 C51 1.371(7) . ?
C14 C15 1.383(7) . ?
C14 C19 1.379(7) . ?
C58 H58 0.9500 . ?
C58 C57 1.406(7) . ?
C58 C59 1.415(7) . ?
C57 C60 1.501(7) . ?
C57 C56 1.434(7) . ?
C60 H60 1.0000 . ?
C60 C61 1.526(8) . ?
C60 C62 1.526(8) . ?
C61 H61A 0.9800 . ?
C61 H61B 0.9800 . ?
C61 H61C 0.9800 . ?
C62 H62A 0.9800 . ?
C62 H62B 0.9800 . ?
C62 H62C 0.9800 . ?
C56 H56 0.9500 . ?
C56 C55 1.412(7) . ?
C55 H55 0.9500 . ?
C55 C54 1.406(8) . ?
C54 C53 1.495(8) . ?
C54 C59 1.416(8) . ?
C53 H53A 0.9800 . ?
C53 H53B 0.9800 . ?
C53 H53C 0.9800 . ?
C59 H59 0.9500 . ?
C8 C13 1.397(7) . ?
C8 C9 1.398(7) . ?
C13 H13 0.9500 . ?
C13 C12 1.389(8) . ?
C12 H12 0.9500 . ?
C12 C11 1.376(8) . ?
C11 H11 0.9500 . ?
C11 C10 1.385(8) . ?
C10 H10 0.9500 . ?
C10 C9 1.376(7) . ?
C9 H9 0.9500 . ?
C7 C2 1.416(7) . ?
C7 C6 1.385(7) . ?
C2 C3 1.395(7) . ?
C2 C1 1.480(6) . ?
C3 H3 0.9500 . ?
C3 C4 1.379(7) . ?
C4 H4 0.9500 . ?
C4 C5 1.371(8) . ?
C5 H5 0.9500 . ?
C5 C6 1.390(7) . ?
C6 H6 0.9500 . ?
C20 C21 1.398(7) . ?
C20 C25 1.404(7) . ?
C21 C39 1.526(6) . ?
C21 C22 1.384(7) . ?
C39 H39 1.0000 . ?
C39 C40 1.525(7) . ?
C47 H47 0.9500 . ?
C47 C48 1.381(8) . ?
C48 H48 0.9500 . ?
C48 C49 1.374(8) . ?
C49 H49 0.9500 . ?
C49 C50 1.377(8) . ?
C50 H50 0.9500 . ?
C50 C51 1.390(8) . ?
C51 H51 0.9500 . ?
C40 C41 1.391(7) . ?
C40 C45 1.381(7) . ?
C41 H41 0.9500 . ?
C41 C42 1.402(8) . ?
C42 H42 0.9500 . ?
C42 C43 1.380(9) . ?
C43 H43 0.9500 . ?
C43 C44 1.347(9) . ?
C44 H44 0.9500 . ?
C44 C45 1.380(8) . ?
C45 H45 0.9500 . ?
C22 H22 0.9500 . ?
C22 C23 1.392(7) . ?
C23 C24 1.393(7) . ?
C23 C52 1.507(7) . ?
C24 H24 0.9500 . ?
C24 C25 1.391(7) . ?
C25 C26 1.535(7) . ?
C26 H26 1.0000 . ?
C26 C33 1.530(7) . ?
C26 C27 1.517(7) . ?
C33 C34 1.384(7) . ?
C33 C38 1.382(7) . ?
C34 H34 0.9500 . ?
C34 C35 1.394(9) . ?
C35 H35 0.9500 . ?
C35 C36 1.376(9) . ?
C36 H36 0.9500 . ?
C36 C37 1.377(9) . ?
C37 H37 0.9500 . ?
C37 C38 1.384(7) . ?
C38 H38 0.9500 . ?
C27 C28 1.384(7) . ?
C27 C32 1.384(8) . ?
C28 H28 0.9500 . ?
C28 C29 1.394(9) . ?
C29 H29 0.9500 . ?
C29 C30 1.350(10) . ?
C30 H30 0.9500 . ?
C30 C31 1.369(9) . ?
C31 H31 0.9500 . ?
C31 C32 1.381(8) . ?
C32 H32 0.9500 . ?
C52 H52A 0.9800 . ?
C52 H52B 0.9800 . ?
C52 H52C 0.9800 . ?
C15 H15 0.9500 . ?
C15 C16 1.382(8) . ?
C16 H16 0.9500 . ?
C16 C17 1.375(9) . ?
C17 H17 0.9500 . ?
C17 C18 1.380(9) . ?
C18 H18 0.9500 . ?
C18 C19 1.379(8) . ?
C19 H19 0.9500 . ?
F5 F8 1.773(13) 2_755 ?
C63 H63A 0.9900 . ?
C63 H63B 0.9900 . ?

loop_
_geom_torsion_atom_site_label_1
_geom_torsion_atom_site_label_2
_geom_torsion_atom_site_label_3
_geom_torsion_atom_site_label_4
_geom_torsion
_geom_torsion_site_symmetry_1
_geom_torsion_site_symmetry_2
_geom_torsion_site_symmetry_3
_geom_torsion_site_symmetry_4
_geom_torsion_publ_flag
Ru1 P1 C14 C15 -35.6(5) . . . . ?
Ru1 P1 C14 C19 143.9(4) . . . . ?
Ru1 P1 C8 C13 115.6(4) . . . . ?
Ru1 P1 C8 C9 -60.4(4) . . . . ?
Ru1 P1 C7 C2 -43.7(4) . . . . ?
Ru1 P1 C7 C6 137.8(4) . . . . ?
Ru1 O1 C1 N1 -166.0(3) . . . . ?
Ru1 O1 C1 C2 13.2(7) . . . . ?
Ru1 C58 C57 C60 128.5(5) . . . . ?
Ru1 C58 C57 C56 -53.8(4) . . . . ?
Ru1 C58 C59 C54 53.6(4) . . . . ?
Ru1 C57 C60 C61 -163.7(5) . . . . ?
Ru1 C57 C60 C62 73.3(7) . . . . ?
Ru1 C57 C56 C55 -56.7(4) . . . . ?
Ru1 C56 C55 C54 -53.7(4) . . . . ?
Ru1 C55 C54 C53 122.5(5) . . . . ?
Ru1 C55 C54 C59 -54.5(4) . . . . ?
Ru1 C54 C59 C58 -52.7(4) . . . . ?
P1 C14 C15 C16 -179.9(5) . . . . ?
P1 C14 C19 C18 -179.5(5) . . . . ?
P1 C8 C13 C12 -176.8(4) . . . . ?
P1 C8 C9 C10 178.1(4) . . . . ?
P1 C7 C2 C3 179.8(4) . . . . ?
P1 C7 C2 C1 2.1(7) . . . . ?
P1 C7 C6 C5 179.5(5) . . . . ?
F6 P3 F5 F8 -86.7(8) 2_755 . . 2_755 ?
F6 P3 F5 F8 94.5(8) . . . 2_755 ?
F6 P3 F8 F5 -84.6(5) 2_755 . . 2_755 ?
F6 P3 F8 F5 93.5(5) . . . 2_755 ?
F7 P3 F5 F8 8.5(10) . . . 2_755 ?
F7 P3 F8 F5 -174.7(6) . . . 2_755 ?
N1 C20 C21 C39 -7.2(7) . . . . ?
N1 C20 C21 C22 175.9(4) . . . . ?
N1 C20 C25 C24 -175.7(4) . . . . ?
N1 C20 C25 C26 8.4(6) . . . . ?
C46 C39 C40 C41 57.9(6) . . . . ?
C46 C39 C40 C45 -121.4(5) . . . . ?
C46 C47 C48 C49 0.0(9) . . . . ?
C14 P1 C8 C13 -16.9(5) . . . . ?
C14 P1 C8 C9 167.1(4) . . . . ?
C14 P1 C7 C2 80.8(4) . . . . ?
C14 P1 C7 C6 -97.7(5) . . . . ?
C14 C15 C16 C17 -0.9(10) . . . . ?
C58 C57 C60 C61 102.0(7) . . . . ?
C58 C57 C60 C62 -21.0(7) . . . . ?
C58 C57 C56 Ru1 54.7(4) . . . . ?
C58 C57 C56 C55 -2.0(7) . . . . ?
C57 C58 C59 Ru1 -54.4(4) . . . . ?
C57 C58 C59 C54 -0.8(7) . . . . ?
C57 C56 C55 Ru1 56.4(4) . . . . ?
C57 C56 C55 C54 2.7(7) . . . . ?
C60 C57 C56 Ru1 -127.6(4) . . . . ?
C60 C57 C56 C55 175.8(5) . . . . ?
C56 C57 C60 C61 -75.6(7) . . . . ?
C56 C57 C60 C62 161.4(5) . . . . ?
C56 C55 C54 Ru1 52.2(4) . . . . ?
C56 C55 C54 C53 174.7(5) . . . . ?
C56 C55 C54 C59 -2.3(7) . . . . ?
C55 C54 C59 Ru1 54.1(4) . . . . ?
C55 C54 C59 C58 1.4(7) . . . . ?
C53 C54 C59 Ru1 -122.8(5) . . . . ?
C53 C54 C59 C58 -175.6(5) . . . . ?
C59 C58 C57 Ru1 54.9(4) . . . . ?
C59 C58 C57 C60 -176.6(5) . . . . ?
C59 C58 C57 C56 1.1(7) . . . . ?
C8 P1 C14 C15 96.3(5) . . . . ?
C8 P1 C14 C19 -84.2(5) . . . . ?
C8 P1 C7 C2 -169.5(4) . . . . ?
C8 P1 C7 C6 12.0(5) . . . . ?
C8 C13 C12 C11 -0.7(9) . . . . ?
C13 C8 C9 C10 2.0(8) . . . . ?
C13 C12 C11 C10 1.1(9) . . . . ?
C12 C11 C10 C9 0.1(9) . . . . ?
C11 C10 C9 C8 -1.6(8) . . . . ?
C9 C8 C13 C12 -0.8(8) . . . . ?
C7 P1 C14 C15 -153.8(5) . . . . ?
C7 P1 C14 C19 25.8(5) . . . . ?
C7 P1 C8 C13 -123.5(4) . . . . ?
C7 P1 C8 C9 60.5(4) . . . . ?
C7 C2 C3 C4 1.5(8) . . . . ?
C7 C2 C1 O1 20.8(8) . . . . ?
C7 C2 C1 N1 -160.0(5) . . . . ?
C2 C7 C6 C5 0.9(8) . . . . ?
C2 C3 C4 C5 -0.5(10) . . . . ?
C3 C2 C1 O1 -156.8(5) . . . . ?
C3 C2 C1 N1 22.4(7) . . . . ?
C3 C4 C5 C6 -0.3(10) . . . . ?
C4 C5 C6 C7 0.1(10) . . . . ?
C6 C7 C2 C3 -1.7(8) . . . . ?
C6 C7 C2 C1 -179.3(5) . . . . ?
C1 N1 C20 C21 79.8(6) . . . . ?
C1 N1 C20 C25 -100.3(5) . . . . ?
C1 C2 C3 C4 179.2(5) . . . . ?
C20 N1 C1 O1 9.2(7) . . . . ?
C20 N1 C1 C2 -170.1(4) . . . . ?
C20 C21 C39 C46 70.8(6) . . . . ?
C20 C21 C39 C40 -160.8(4) . . . . ?
C20 C21 C22 C23 0.6(7) . . . . ?
C20 C25 C26 C33 -69.4(6) . . . . ?
C20 C25 C26 C27 162.8(4) . . . . ?
C21 C20 C25 C24 4.3(7) . . . . ?
C21 C20 C25 C26 -171.6(4) . . . . ?
C21 C39 C40 C41 -72.3(6) . . . . ?
C21 C39 C40 C45 108.4(5) . . . . ?
C21 C22 C23 C24 2.4(7) . . . . ?
C21 C22 C23 C52 -179.1(4) . . . . ?
C39 C46 C47 C48 -177.7(5) . . . . ?
C39 C46 C51 C50 177.0(5) . . . . ?
C39 C21 C22 C23 -176.2(4) . . . . ?
C39 C40 C41 C42 179.5(5) . . . . ?
C39 C40 C45 C44 178.9(5) . . . . ?
C47 C46 C39 C21 -146.9(5) . . . . ?
C47 C46 C39 C40 82.2(6) . . . . ?
C47 C46 C51 C50 -0.2(9) . . . . ?
C47 C48 C49 C50 1.0(10) . . . . ?
C48 C49 C50 C51 -1.6(10) . . . . ?
C49 C50 C51 C46 1.2(10) . . . . ?
C51 C46 C39 C21 35.9(7) . . . . ?
C51 C46 C39 C40 -95.0(6) . . . . ?
C51 C46 C47 C48 -0.4(8) . . . . ?
C40 C41 C42 C43 1.5(8) . . . . ?
C41 C40 C45 C44 -0.3(8) . . . . ?
C41 C42 C43 C44 -0.1(9) . . . . ?
C42 C43 C44 C45 -1.5(9) . . . . ?
C43 C44 C45 C40 1.7(8) . . . . ?
C45 C40 C41 C42 -1.2(8) . . . . ?
C22 C21 C39 C46 -112.5(5) . . . . ?
C22 C21 C39 C40 15.9(7) . . . . ?
C22 C23 C24 C25 -2.1(7) . . . . ?
C23 C24 C25 C20 -1.1(7) . . . . ?
C23 C24 C25 C26 174.6(4) . . . . ?
C24 C25 C26 C33 115.0(5) . . . . ?
C24 C25 C26 C27 -12.8(6) . . . . ?
C25 C20 C21 C39 172.9(4) . . . . ?
C25 C20 C21 C22 -4.0(7) . . . . ?
C25 C26 C33 C34 139.7(5) . . . . ?
C25 C26 C33 C38 -43.3(6) . . . . ?
C25 C26 C27 C28 -106.1(5) . . . . ?
C25 C26 C27 C32 73.6(6) . . . . ?
C26 C33 C34 C35 176.6(5) . . . . ?
C26 C33 C38 C37 -175.8(5) . . . . ?
C26 C27 C28 C29 179.3(5) . . . . ?
C26 C27 C32 C31 -178.7(5) . . . . ?
C33 C26 C27 C28 124.9(5) . . . . ?
C33 C26 C27 C32 -55.4(7) . . . . ?
C33 C34 C35 C36 -0.9(10) . . . . ?
C34 C33 C38 C37 1.1(8) . . . . ?
C34 C35 C36 C37 1.6(10) . . . . ?
C35 C36 C37 C38 -1.0(10) . . . . ?
C36 C37 C38 C33 -0.4(9) . . . . ?
C38 C33 C34 C35 -0.5(8) . . . . ?
C27 C26 C33 C34 -90.9(6) . . . . ?
C27 C26 C33 C38 86.0(6) . . . . ?
C27 C28 C29 C30 -0.6(10) . . . . ?
C28 C27 C32 C31 1.0(9) . . . . ?
C28 C29 C30 C31 1.1(10) . . . . ?
C29 C30 C31 C32 -0.5(11) . . . . ?
C30 C31 C32 C27 -0.6(10) . . . . ?
C32 C27 C28 C29 -0.5(8) . . . . ?
C52 C23 C24 C25 179.4(4) . . . . ?
C15 C14 C19 C18 0.1(9) . . . . ?
C15 C16 C17 C18 0.5(10) . . . . ?
C16 C17 C18 C19 0.1(10) . . . . ?
C17 C18 C19 C14 -0.4(10) . . . . ?
C19 C14 C15 C16 0.6(9) . . . . ?
F5 P3 F5 F8 -171.5(10) 2_755 . . 2_755 ?
F5 P3 F8 F5 13.5(15) . . . 2_755 ?
F8 P3 F5 F8 175.0(5) . . . 2_755 ?
F8 P3 F8 F5 -174.7(6) 2_755 . . 2_755 ?

loop_
_smtbx_masks_void_nr
_smtbx_masks_void_average_x
_smtbx_masks_void_average_y
_smtbx_masks_void_average_z
_smtbx_masks_void_volume
_smtbx_masks_void_count_electrons
_smtbx_masks_void_content
1 -0.569 0.069 0.250 324.6 46.7 ?
2 -0.321 -0.069 0.750 324.6 46.4 ?
3 0.000 0.310 0.250 7.4 0.1 ?
4 -0.079 0.431 0.750 324.6 46.4 ?
5 -0.564 0.569 0.250 324.6 46.7 ?
6 0.000 0.690 0.750 7.4 0.1 ?
7 0.500 0.190 0.750 7.4 0.1 ?
8 0.500 0.810 0.250 7.4 0.1 ?
